data_4516734
loop_
_publ_author_name
'Li, Long'
'Chen, Xiu-Mei'
'Wang, Ze-Shu'
'Zhou, Bo'
'Liu, Xin'
'Lu, Xin'
'Ye, Long-Wu'

_publ_section_title
;
 Reversal of Regioselectivity in Catalytic Arene-Ynamide Cyclization:
 Direct Synthesis of Valuable Azepino[4,5-b]indoles and \b-Carbolines and
 DFT Calculations
;
_journal_issue 6
_journal_name_full 'ACS Catalysis'
_journal_page_first 4004
_journal_paper_doi 10.1021/acscatal.7b01038
_journal_volume 7
_journal_year 2017
_chemical_formula_sum 'C20 H20 N2 O2 S'
_chemical_formula_weight 352.44
_space_group_IT_number 2
_space_group_name_Hall '-P 1'
_space_group_name_H-M_alt 'P -1'
_symmetry_cell_setting triclinic
_symmetry_space_group_name_H-M 'P -1'
_atom_sites_solution_hydrogens geom
_atom_sites_solution_primary direct
_atom_sites_solution_secondary difmap
_audit_creation_method SHELXL-97
_cell_angle_alpha 91.22(3)
_cell_angle_beta 96.68(3)
_cell_angle_gamma 91.44(3)
_cell_formula_units_Z 2
_cell_length_a 5.3524(11)
_cell_length_b 9.849(2)
_cell_length_c 16.789(3)
_cell_measurement_temperature 293(2)
_cell_measurement_theta_max 27.29
_cell_measurement_theta_min 3.24
_cell_volume 878.5(3)
_computing_structure_refinement 'SHELXL-97 (Sheldrick, 1997)'
_computing_structure_solution 'SHELXS-97 (Sheldrick, 1990)'
_diffrn_ambient_temperature 293(2)
_diffrn_measured_fraction_theta_full 0.997
_diffrn_measured_fraction_theta_max 0.997
_diffrn_measurement_device_type 'multiwire proportional'
_diffrn_measurement_method 'phi and omega scans'
_diffrn_radiation_monochromator graphite
_diffrn_radiation_source 'fine-focus sealed tube'
_diffrn_radiation_type MoK\a
_diffrn_radiation_wavelength 0.71073
_diffrn_reflns_av_R_equivalents 0.0344
_diffrn_reflns_av_sigmaI/netI 0.0462
_diffrn_reflns_limit_h_max 6
_diffrn_reflns_limit_h_min -6
_diffrn_reflns_limit_k_max 11
_diffrn_reflns_limit_k_min -11
_diffrn_reflns_limit_l_max 19
_diffrn_reflns_limit_l_min -19
_diffrn_reflns_number 6577
_diffrn_reflns_theta_full 24.50
_diffrn_reflns_theta_max 24.50
_diffrn_reflns_theta_min 3.16
_exptl_absorpt_coefficient_mu 0.200
_exptl_absorpt_correction_T_max 1
_exptl_absorpt_correction_T_min 0.5492
_exptl_absorpt_correction_type multi-scan
_exptl_crystal_colour clourless
_exptl_crystal_density_diffrn 1.332
_exptl_crystal_density_method 'not measured'
_exptl_crystal_description block
_exptl_crystal_F_000 372
_exptl_crystal_size_max 0.2
_exptl_crystal_size_mid 0.2
_exptl_crystal_size_min 0.2
_refine_diff_density_max 0.571
_refine_diff_density_min -1.115
_refine_diff_density_rms 0.156
_refine_ls_extinction_method none
_refine_ls_goodness_of_fit_ref 1.453
_refine_ls_hydrogen_treatment mixed
_refine_ls_matrix_type full
_refine_ls_number_parameters 226
_refine_ls_number_reflns 2914
_refine_ls_number_restraints 0
_refine_ls_restrained_S_all 1.453
_refine_ls_R_factor_all 0.1180
_refine_ls_R_factor_gt 0.0844
_refine_ls_shift/su_max 0.001
_refine_ls_shift/su_mean 0.000
_refine_ls_structure_factor_coef Fsqd
_refine_ls_weighting_details 'calc w=1/[\s^2^(Fo^2^)+(0.2000P)^2^+0.0000P] where P=(Fo^2^+2Fc^2^)/3'
_refine_ls_weighting_scheme calc
_refine_ls_wR_factor_gt 0.2318
_refine_ls_wR_factor_ref 0.3499
_reflns_number_gt 2086
_reflns_number_total 2914
_reflns_threshold_expression >2sigma(I)
_cod_data_source_file cs7b01038_si_002.cif
_cod_data_source_block lr
_cod_original_sg_symbol_H-M P-1
_cod_database_code 4516734

loop_
_symmetry_equiv_pos_as_xyz
'x, y, z'
'-x, -y, -z'

loop_
_atom_site_label
_atom_site_type_symbol
_atom_site_fract_x
_atom_site_fract_y
_atom_site_fract_z
_atom_site_U_iso_or_equiv
_atom_site_adp_type
_atom_site_occupancy
_atom_site_symmetry_multiplicity
_atom_site_calc_flag
_atom_site_refinement_flags
S1 S 0.0788(2) 0.26816(12) 0.05138(7) 0.0393(6) Uani 1 1 d .
N2 N 0.2202(7) 0.1667(4) 0.1170(2) 0.0352(10) Uani 1 1 d .
N1 N 0.2420(8) -0.1231(4) 0.3048(2) 0.0388(10) Uani 1 1 d .
C2 C 0.4850(9) -0.0662(4) 0.2079(3) 0.0334(11) Uani 1 1 d .
O2 O -0.1225(7) 0.3294(4) 0.0871(2) 0.0544(11) Uani 1 1 d .
O1 O 0.0245(8) 0.1913(4) -0.0219(2) 0.0563(11) Uani 1 1 d .
C14 C 0.2195(9) 0.1856(5) 0.3437(3) 0.0382(12) Uani 1 1 d .
C3 C 0.5168(10) -0.2072(5) 0.2238(3) 0.0411(12) Uani 1 1 d .
C1 C 0.3194(9) -0.0183(5) 0.2574(3) 0.0375(12) Uani 1 1 d .
C11 C 0.3934(9) 0.0697(5) 0.0848(3) 0.0397(12) Uani 1 1 d .
H11A H 0.4760 0.1133 0.0433 0.048 Uiso 1 1 calc R
H11B H 0.2962 -0.0081 0.0604 0.048 Uiso 1 1 calc R
C13 C 0.0415(10) -0.1207(5) 0.3557(3) 0.0427(13) Uani 1 1 d .
H13A H 0.0300 -0.2067 0.3812 0.064 Uiso 1 1 calc R
H13B H -0.1150 -0.1041 0.3238 0.064 Uiso 1 1 calc R
H13C H 0.0765 -0.0499 0.3959 0.064 Uiso 1 1 calc R
C8 C 0.3582(9) -0.2391(5) 0.2843(3) 0.0384(12) Uani 1 1 d .
C9 C 0.2389(9) 0.1217(5) 0.2630(3) 0.0355(11) Uani 1 1 d .
C10 C 0.2100(9) 0.2015(5) 0.1993(3) 0.0397(12) Uani 1 1 d .
H10A H 0.1790 0.2921 0.2102 0.048 Uiso 1 1 calc R
C12 C 0.5944(9) 0.0200(5) 0.1498(3) 0.0396(12) Uani 1 1 d .
H12A H 0.7177 -0.0309 0.1245 0.048 Uiso 1 1 calc R
H12B H 0.6808 0.0980 0.1779 0.048 Uiso 1 1 calc R
C7 C 0.3497(11) -0.3701(5) 0.3150(3) 0.0495(14) Uani 1 1 d .
H7A H 0.2468 -0.3911 0.3542 0.059 Uiso 1 1 calc R
C19 C 0.0296(10) 0.2734(5) 0.3553(3) 0.0463(13) Uani 1 1 d .
H19A H -0.0939 0.2892 0.3131 0.056 Uiso 1 1 calc R
C4 C 0.6642(11) -0.3074(5) 0.1952(3) 0.0464(13) Uani 1 1 d .
H4A H 0.7666 -0.2884 0.1555 0.056 Uiso 1 1 calc R
C15 C 0.3959(11) 0.1587(6) 0.4087(3) 0.0471(14) Uani 1 1 d .
H15A H 0.5220 0.0973 0.4026 0.057 Uiso 1 1 calc R
C6 C 0.4986(11) -0.4669(6) 0.2853(3) 0.0527(15) Uani 1 1 d .
H6A H 0.4940 -0.5546 0.3046 0.063 Uiso 1 1 calc R
C17 C 0.2015(12) 0.3143(6) 0.4925(3) 0.0525(15) Uani 1 1 d .
H17A H 0.1997 0.3597 0.5415 0.063 Uiso 1 1 calc R
C16 C 0.3848(13) 0.2225(6) 0.4820(3) 0.0580(16) Uani 1 1 d .
H16A H 0.5031 0.2031 0.5250 0.070 Uiso 1 1 calc R
C18 C 0.0196(12) 0.3386(6) 0.4291(3) 0.0552(15) Uani 1 1 d .
H18A H -0.1086 0.3983 0.4359 0.066 Uiso 1 1 calc R
C5 C 0.6561(11) -0.4365(6) 0.2269(3) 0.0524(15) Uani 1 1 d .
H5A H 0.7568 -0.5035 0.2089 0.063 Uiso 1 1 calc R
C20 C 0.2975(10) 0.3956(5) 0.0368(4) 0.0508(15) Uani 1 1 d .
H20A H 0.2234 0.4578 -0.0018 0.076 Uiso 1 1 calc R
H20B H 0.4418 0.3561 0.0174 0.076 Uiso 1 1 calc R
H20C H 0.3484 0.4435 0.0867 0.076 Uiso 1 1 calc R

loop_
_atom_site_aniso_label
_atom_site_aniso_U_11
_atom_site_aniso_U_22
_atom_site_aniso_U_33
_atom_site_aniso_U_23
_atom_site_aniso_U_13
_atom_site_aniso_U_12
S1 0.0367(8) 0.0436(9) 0.0368(9) 0.0075(6) 0.0004(6) -0.0016(6)
N2 0.038(2) 0.035(2) 0.033(2) 0.0062(17) 0.0039(17) 0.0075(18)
N1 0.043(2) 0.034(2) 0.040(2) 0.0027(18) 0.0088(17) 0.0020(18)
C2 0.043(3) 0.030(2) 0.027(2) -0.0021(19) 0.0057(19) 0.002(2)
O2 0.046(2) 0.066(3) 0.053(2) 0.012(2) 0.0071(17) 0.0186(19)
O1 0.065(2) 0.062(2) 0.038(2) -0.0004(19) -0.0084(17) -0.003(2)
C14 0.047(3) 0.034(3) 0.035(3) 0.003(2) 0.007(2) 0.005(2)
C3 0.048(3) 0.034(3) 0.039(3) -0.001(2) -0.001(2) 0.005(2)
C1 0.045(3) 0.032(3) 0.034(2) -0.002(2) -0.001(2) -0.005(2)
C11 0.045(3) 0.039(3) 0.035(3) 0.004(2) 0.004(2) 0.001(2)
C13 0.046(3) 0.049(3) 0.034(3) 0.004(2) 0.009(2) -0.003(2)
C8 0.044(3) 0.041(3) 0.030(2) 0.006(2) 0.004(2) 0.003(2)
C9 0.037(3) 0.033(3) 0.036(3) 0.000(2) 0.0044(19) 0.005(2)
C10 0.047(3) 0.035(3) 0.038(3) -0.004(2) 0.005(2) 0.001(2)
C12 0.041(3) 0.040(3) 0.038(3) 0.004(2) 0.006(2) 0.003(2)
C7 0.057(3) 0.039(3) 0.049(3) 0.005(2) -0.008(3) -0.008(3)
C19 0.053(3) 0.043(3) 0.045(3) 0.004(2) 0.014(2) 0.013(3)
C4 0.059(3) 0.039(3) 0.041(3) -0.006(2) 0.003(2) 0.009(2)
C15 0.055(3) 0.048(3) 0.039(3) 0.000(2) 0.004(2) 0.014(3)
C6 0.063(4) 0.035(3) 0.058(3) 0.009(3) -0.004(3) 0.005(3)
C17 0.081(4) 0.043(3) 0.036(3) -0.008(2) 0.020(3) -0.004(3)
C16 0.079(4) 0.057(4) 0.037(3) 0.002(3) 0.000(3) 0.003(3)
C18 0.065(4) 0.050(3) 0.053(4) -0.002(3) 0.015(3) 0.016(3)
C5 0.059(4) 0.041(3) 0.054(3) -0.010(3) -0.006(3) 0.011(3)
C20 0.038(3) 0.043(3) 0.072(4) 0.017(3) 0.001(3) -0.003(2)

loop_
_atom_type_symbol
_atom_type_description
_atom_type_scat_dispersion_real
_atom_type_scat_dispersion_imag
_atom_type_scat_source
C C 0.0033 0.0016 'International Tables Vol C Tables 4.2.6.8 and 6.1.1.4'
H H 0.0000 0.0000 'International Tables Vol C Tables 4.2.6.8 and 6.1.1.4'
N N 0.0061 0.0033 'International Tables Vol C Tables 4.2.6.8 and 6.1.1.4'
O O 0.0106 0.0060 'International Tables Vol C Tables 4.2.6.8 and 6.1.1.4'
S S 0.1246 0.1234 'International Tables Vol C Tables 4.2.6.8 and 6.1.1.4'

loop_
_geom_angle_atom_site_label_1
_geom_angle_atom_site_label_2
_geom_angle_atom_site_label_3
_geom_angle
O1 S1 O2 119.5(2)
O1 S1 N2 106.8(2)
O2 S1 N2 107.7(2)
O1 S1 C20 108.1(3)
O2 S1 C20 107.8(3)
N2 S1 C20 106.3(2)
C10 N2 C11 126.4(4)
C10 N2 S1 116.5(3)
C11 N2 S1 115.4(3)
C8 N1 C1 107.9(4)
C8 N1 C13 123.8(4)
C1 N1 C13 127.4(4)
C1 C2 C3 107.4(4)
C1 C2 C12 122.5(4)
C3 C2 C12 130.2(4)
C19 C14 C15 118.4(5)
C19 C14 C9 121.1(4)
C15 C14 C9 120.4(4)
C4 C3 C2 134.2(5)
C4 C3 C8 119.6(5)
C2 C3 C8 106.2(4)
C2 C1 N1 110.0(4)
C2 C1 C9 125.9(4)
N1 C1 C9 124.1(4)
N2 C11 C12 112.6(4)
N1 C8 C7 130.6(5)
N1 C8 C3 108.5(4)
C7 C8 C3 120.8(5)
C10 C9 C1 122.2(4)
C10 C9 C14 117.7(4)
C1 C9 C14 119.6(4)
C9 C10 N2 128.9(5)
C2 C12 C11 112.0(4)
C6 C7 C8 118.0(5)
C14 C19 C18 121.1(5)
C5 C4 C3 119.0(5)
C16 C15 C14 120.4(5)
C7 C6 C5 121.7(5)
C16 C17 C18 119.2(5)
C17 C16 C15 121.0(5)
C17 C18 C19 119.7(5)
C4 C5 C6 120.9(5)

loop_
_geom_bond_atom_site_label_1
_geom_bond_atom_site_label_2
_geom_bond_distance
S1 O1 1.428(4)
S1 O2 1.433(4)
S1 N2 1.636(4)
S1 C20 1.736(5)
N2 C10 1.423(6)
N2 C11 1.485(6)
N1 C8 1.371(6)
N1 C1 1.400(6)
N1 C13 1.448(6)
C2 C1 1.370(7)
C2 C3 1.430(6)
C2 C12 1.470(6)
C14 C19 1.379(7)
C14 C15 1.392(7)
C14 C9 1.496(7)
C3 C4 1.391(7)
C3 C8 1.432(7)
C1 C9 1.459(7)
C11 C12 1.537(6)
C8 C7 1.401(7)
C9 C10 1.339(7)
C7 C6 1.380(8)
C19 C18 1.390(8)
C4 C5 1.389(8)
C15 C16 1.378(8)
C6 C5 1.398(8)
C17 C16 1.375(8)
C17 C18 1.385(8)
